data_7053745
loop_
_publ_author_name
'Braga, Dario'
'Modena, Enrico'
'Polito, Marco'
'Rubini, Katia'
'Grepioni, Fabrizia'

_publ_section_title
;
 Crystal forms of highly &#x201C;dynamic&#x201D; 18-crown[6] complexes
 with M[HSO4] and M[H2PO4] (M+ = NH4+, Rb+, Cs+): thermal behaviour and
 solid-state preparation
;
_journal_issue 10
_journal_name_full 'New Journal of Chemistry'
_journal_page_first 1718
_journal_paper_doi 10.1039/b805203d
_journal_volume 32
_journal_year 2008
_chemical_formula_sum 'C12 H31.5 N O11 P0.5 S0.5'
_chemical_formula_weight 397.40
_chemical_name_systematic
;
?
;
_space_group_IT_number 43
_symmetry_cell_setting orthorhombic
_symmetry_space_group_name_Hall 'F -2d 2'
_symmetry_space_group_name_H-M 'F 2 d d'
_atom_sites_solution_hydrogens geom
_atom_sites_solution_primary direct
_atom_sites_solution_secondary difmap
_audit_creation_method SHELXL-97
_cell_angle_alpha 90.00
_cell_angle_beta 90.00
_cell_angle_gamma 90.00
_cell_formula_units_Z 16
_cell_length_a 8.710(5)
_cell_length_b 28.868(7)
_cell_length_c 31.206(6)
_cell_measurement_temperature 293(2)
_cell_volume 7846(5)
_computing_structure_refinement 'SHELXL-97 (Sheldrick, 1997)'
_computing_structure_solution 'SHELXS-97 (Sheldrick, 1990)'
_diffrn_ambient_temperature 293(2)
_diffrn_measured_fraction_theta_full 0.992
_diffrn_measured_fraction_theta_max 0.992
_diffrn_radiation_monochromator graphite
_diffrn_radiation_source 'fine-focus sealed tube'
_diffrn_radiation_type MoK\a
_diffrn_radiation_wavelength 0.71073
_diffrn_reflns_av_R_equivalents 0.0000
_diffrn_reflns_av_sigmaI/netI 0.0321
_diffrn_reflns_limit_h_max 10
_diffrn_reflns_limit_h_min 0
_diffrn_reflns_limit_k_max 34
_diffrn_reflns_limit_k_min 0
_diffrn_reflns_limit_l_max 36
_diffrn_reflns_limit_l_min 0
_diffrn_reflns_number 1830
_diffrn_reflns_theta_full 24.94
_diffrn_reflns_theta_max 24.94
_diffrn_reflns_theta_min 3.22
_exptl_absorpt_coefficient_mu 0.205
_exptl_absorpt_correction_type none
_exptl_crystal_density_diffrn 1.346
_exptl_crystal_density_method 'not measured'
_exptl_crystal_F_000 3424
_exptl_crystal_size_max 0.20
_exptl_crystal_size_mid 0.18
_exptl_crystal_size_min 0.12
_refine_diff_density_max 0.399
_refine_diff_density_min -0.254
_refine_diff_density_rms 0.071
_refine_ls_abs_structure_details 'Flack H D (1983), Acta Cryst. A39, 876-881'
_refine_ls_abs_structure_Flack -0.3(2)
_refine_ls_extinction_method none
_refine_ls_goodness_of_fit_ref 1.044
_refine_ls_hydrogen_treatment riding
_refine_ls_matrix_type full
_refine_ls_number_parameters 227
_refine_ls_number_reflns 1830
_refine_ls_number_restraints 1
_refine_ls_restrained_S_all 1.044
_refine_ls_R_factor_all 0.0912
_refine_ls_R_factor_gt 0.0598
_refine_ls_shift/su_max 0.000
_refine_ls_shift/su_mean 0.000
_refine_ls_structure_factor_coef Fsqd
_refine_ls_weighting_details 'calc w=1/[\s^2^(Fo^2^)+(0.1282P)^2^+6.7307P] where P=(Fo^2^+2Fc^2^)/3'
_refine_ls_weighting_scheme calc
_refine_ls_wR_factor_gt 0.1613
_refine_ls_wR_factor_ref 0.1875
_reflns_number_gt 1285
_reflns_number_total 1830
_reflns_threshold_expression >2sigma(I)
_cod_data_source_file b805203dsup1.cif
_cod_data_source_block 1
_cod_depositor_comments
;
The following automatic conversions were performed:

'_symmetry_cell_setting' value 'Orthorhombic' changed to
'orthorhombic' according to
/home/saulius/struct/CIF-dictionaries/cif_core.dic dictionary named
'cif_core.dic' version 2.4.2 from 2011-04-26.

Automatic conversion script
Id: cif_fix_values 1891 2012-01-12 08:04:46Z andrius 
;
_cod_original_sg_symbol_H-M F2dd
_cod_original_formula_sum 'C12 H31.50 N O11 P0.50 S0.50'
_cod_database_code 7053745

loop_
_symmetry_equiv_pos_as_xyz
'x, y, z'
'x+1/4, y+1/4, -z+1/4'
'x, -y, -z'
'x+1/4, -y+1/4, z+1/4'
'x, y+1/2, z+1/2'
'x+1/4, y+3/4, -z+3/4'
'x, -y+1/2, -z+1/2'
'x+1/4, -y+3/4, z+3/4'
'x+1/2, y, z+1/2'
'x+3/4, y+1/4, -z+3/4'
'x+1/2, -y, -z+1/2'
'x+3/4, -y+1/4, z+3/4'
'x+1/2, y+1/2, z'
'x+3/4, y+3/4, -z+1/4'
'x+1/2, -y+1/2, -z'
'x+3/4, -y+3/4, z+1/4'

loop_
_atom_site_label
_atom_site_type_symbol
_atom_site_fract_x
_atom_site_fract_y
_atom_site_fract_z
_atom_site_U_iso_or_equiv
_atom_site_adp_type
_atom_site_occupancy
_atom_site_symmetry_multiplicity
_atom_site_calc_flag
_atom_site_refinement_flags
P1 P 0.11166(19) 0.45449(5) 0.04934(5) 0.0498(5) Uani 0.50 1 d P
S1 S 0.11166(19) 0.45449(5) 0.04934(5) 0.0498(5) Uani 0.50 1 d P
O7 O 0.1623(8) 0.50354(18) 0.05471(16) 0.0818(18) Uani 1 1 d .
O8 O 0.1307(11) 0.43899(19) 0.00475(18) 0.096(2) Uani 1 1 d .
O9 O -0.0599(8) 0.4564(3) 0.0588(3) 0.107(2) Uani 1 1 d .
O10 O 0.1847(9) 0.42355(18) 0.08004(18) 0.0859(18) Uani 1 1 d .
O11 O -0.0156(15) 0.0000 0.0000 0.270(15) Uani 1 2 d S
O12 O 0.2802(11) 0.0000 0.0000 0.142(5) Uani 1 2 d S
O1 O 0.0634(6) 0.29565(16) 0.00447(16) 0.0664(14) Uani 1 1 d .
C1 C 0.0592(11) 0.2911(3) -0.0399(3) 0.074(2) Uani 1 1 d .
H1A H -0.0463 0.2879 -0.0494 0.089 Uiso 1 1 calc R
H1B H 0.1150 0.2636 -0.0485 0.089 Uiso 1 1 calc R
C2 C 0.1288(10) 0.3323(3) -0.0599(2) 0.073(2) Uani 1 1 d .
H2A H 0.1147 0.3311 -0.0907 0.088 Uiso 1 1 calc R
H2B H 0.0794 0.3601 -0.0493 0.088 Uiso 1 1 calc R
O2 O 0.2914(7) 0.33347(16) -0.04987(15) 0.0654(13) Uani 1 1 d .
C3 C 0.3674(14) 0.3721(3) -0.0674(3) 0.081(2) Uani 1 1 d .
H3A H 0.3262 0.4004 -0.0552 0.098 Uiso 1 1 calc R
H3B H 0.3515 0.3730 -0.0982 0.098 Uiso 1 1 calc R
C4 C 0.5349(14) 0.3686(3) -0.0579(3) 0.091(3) Uani 1 1 d .
H4A H 0.5747 0.3393 -0.0682 0.109 Uiso 1 1 calc R
H4B H 0.5899 0.3934 -0.0722 0.109 Uiso 1 1 calc R
O3 O 0.5566(7) 0.37198(19) -0.0126(2) 0.0823(18) Uani 1 1 d .
C5 C 0.7104(12) 0.3677(3) 0.0002(5) 0.103(4) Uani 1 1 d .
H5A H 0.7710 0.3916 -0.0137 0.124 Uiso 1 1 calc R
H5B H 0.7496 0.3379 -0.0090 0.124 Uiso 1 1 calc R
C6 C 0.7275(12) 0.3719(3) 0.0468(5) 0.107(4) Uani 1 1 d .
H6A H 0.8356 0.3727 0.0542 0.128 Uiso 1 1 calc R
H6B H 0.6809 0.4005 0.0565 0.128 Uiso 1 1 calc R
O4 O 0.6550(6) 0.33325(18) 0.0677(2) 0.0763(16) Uani 1 1 d .
C7 C 0.6580(10) 0.3375(3) 0.1125(3) 0.087(3) Uani 1 1 d .
H7A H 0.6004 0.3647 0.1211 0.104 Uiso 1 1 calc R
H7B H 0.7631 0.3412 0.1222 0.104 Uiso 1 1 calc R
C8 C 0.5907(10) 0.2962(4) 0.1318(3) 0.083(3) Uani 1 1 d .
H8A H 0.6431 0.2688 0.1215 0.099 Uiso 1 1 calc R
H8B H 0.6018 0.2975 0.1627 0.099 Uiso 1 1 calc R
O5 O 0.4318(7) 0.29423(16) 0.12065(15) 0.0643(13) Uani 1 1 d .
C9 C 0.3601(12) 0.2544(3) 0.1379(2) 0.072(2) Uani 1 1 d .
H9A H 0.3738 0.2534 0.1687 0.087 Uiso 1 1 calc R
H9B H 0.4045 0.2266 0.1256 0.087 Uiso 1 1 calc R
C10 C 0.1977(12) 0.2574(3) 0.1272(2) 0.071(2) Uani 1 1 d .
H10A H 0.1437 0.2319 0.1408 0.085 Uiso 1 1 calc R
H10B H 0.1565 0.2861 0.1387 0.085 Uiso 1 1 calc R
O6 O 0.1705(6) 0.25600(17) 0.08202(16) 0.0627(13) Uani 1 1 d .
C11 C 0.0146(9) 0.2611(3) 0.0715(3) 0.071(2) Uani 1 1 d .
H11A H -0.0219 0.2911 0.0811 0.086 Uiso 1 1 calc R
H11B H -0.0453 0.2374 0.0859 0.086 Uiso 1 1 calc R
C12 C -0.0043(9) 0.2570(3) 0.0257(3) 0.071(2) Uani 1 1 d .
H12A H 0.0437 0.2286 0.0158 0.085 Uiso 1 1 calc R
H12B H -0.1128 0.2555 0.0188 0.085 Uiso 1 1 calc R
N1 N 0.3149(6) 0.34398(17) 0.04559(17) 0.0509(13) Uani 1 1 d .

loop_
_atom_site_aniso_label
_atom_site_aniso_U_11
_atom_site_aniso_U_22
_atom_site_aniso_U_33
_atom_site_aniso_U_23
_atom_site_aniso_U_13
_atom_site_aniso_U_12
P1 0.0434(8) 0.0439(7) 0.0621(9) -0.0017(7) -0.0035(8) 0.0027(7)
S1 0.0434(8) 0.0439(7) 0.0621(9) -0.0017(7) -0.0035(8) 0.0027(7)
O7 0.101(5) 0.065(3) 0.079(3) 0.001(2) -0.040(3) -0.018(3)
O8 0.138(6) 0.068(3) 0.082(4) -0.003(3) 0.012(4) 0.019(4)
O9 0.048(4) 0.124(6) 0.149(6) -0.001(4) 0.013(4) -0.005(4)
O10 0.114(5) 0.065(3) 0.078(3) 0.009(3) -0.009(3) 0.020(3)
O11 0.039(6) 0.66(5) 0.111(9) -0.017(16) 0.000 0.000
O12 0.037(5) 0.257(15) 0.131(8) 0.063(9) 0.000 0.000
O1 0.054(3) 0.064(3) 0.081(3) -0.018(2) -0.012(3) 0.001(2)
C1 0.056(4) 0.085(5) 0.082(5) -0.009(4) -0.016(4) 0.016(4)
C2 0.070(5) 0.089(5) 0.061(4) 0.001(4) -0.020(4) 0.029(5)
O2 0.075(3) 0.062(3) 0.059(3) 0.012(2) 0.008(3) 0.017(3)
C3 0.099(7) 0.068(4) 0.076(5) 0.015(4) 0.025(5) 0.016(5)
C4 0.115(8) 0.064(5) 0.095(6) 0.020(4) 0.063(6) 0.003(5)
O3 0.063(4) 0.070(3) 0.114(5) 0.009(3) 0.039(3) -0.010(3)
C5 0.069(7) 0.077(6) 0.163(11) 0.013(6) 0.040(7) -0.020(5)
C6 0.053(5) 0.079(6) 0.189(12) 0.003(6) -0.006(6) -0.031(5)
O4 0.047(3) 0.071(3) 0.111(4) -0.024(3) -0.006(3) -0.008(2)
C7 0.056(5) 0.096(6) 0.107(7) -0.045(5) -0.015(5) 0.010(5)
C8 0.064(5) 0.113(7) 0.071(5) -0.026(5) -0.028(4) 0.030(5)
O5 0.066(3) 0.068(3) 0.059(3) -0.003(2) -0.004(2) 0.007(3)
C9 0.082(6) 0.083(5) 0.052(4) 0.009(3) 0.010(4) 0.012(5)
C10 0.096(7) 0.071(5) 0.047(4) 0.000(3) 0.030(4) -0.008(5)
O6 0.053(3) 0.066(3) 0.070(3) -0.002(2) 0.017(2) -0.004(2)
C11 0.045(4) 0.076(5) 0.093(6) -0.007(4) 0.016(4) -0.015(3)
C12 0.043(4) 0.059(4) 0.111(6) 0.002(4) -0.003(4) -0.015(3)
N1 0.042(3) 0.050(3) 0.060(3) 0.004(2) 0.001(2) -0.003(2)

loop_
_atom_type_symbol
_atom_type_description
_atom_type_scat_dispersion_real
_atom_type_scat_dispersion_imag
_atom_type_scat_source
C C 0.0033 0.0016 'International Tables Vol C Tables 4.2.6.8 and 6.1.1.4'
H H 0.0000 0.0000 'International Tables Vol C Tables 4.2.6.8 and 6.1.1.4'
N N 0.0061 0.0033 'International Tables Vol C Tables 4.2.6.8 and 6.1.1.4'
O O 0.0106 0.0060 'International Tables Vol C Tables 4.2.6.8 and 6.1.1.4'
P P 0.1023 0.0942 'International Tables Vol C Tables 4.2.6.8 and 6.1.1.4'
S S 0.1246 0.1234 'International Tables Vol C Tables 4.2.6.8 and 6.1.1.4'

loop_
_geom_angle_atom_site_label_1
_geom_angle_atom_site_label_2
_geom_angle_atom_site_label_3
_geom_angle
O10 P1 O8 112.7(3)
O10 P1 O7 112.3(3)
O8 P1 O7 111.2(4)
O10 P1 O9 108.9(5)
O8 P1 O9 107.7(5)
O7 P1 O9 103.5(4)
C1 O1 C12 112.2(6)
O1 C1 C2 109.6(7)
O1 C1 H1A 109.8
C2 C1 H1A 109.8
O1 C1 H1B 109.8
C2 C1 H1B 109.8
H1A C1 H1B 108.2
O2 C2 C1 109.2(6)
O2 C2 H2A 109.8
C1 C2 H2A 109.8
O2 C2 H2B 109.8
C1 C2 H2B 109.8
H2A C2 H2B 108.3
C3 O2 C2 113.2(7)
O2 C3 C4 109.2(7)
O2 C3 H3A 109.8
C4 C3 H3A 109.8
O2 C3 H3B 109.8
C4 C3 H3B 109.8
H3A C3 H3B 108.3
O3 C4 C3 108.8(7)
O3 C4 H4A 109.9
C3 C4 H4A 109.9
O3 C4 H4B 109.9
C3 C4 H4B 109.9
H4A C4 H4B 108.3
C5 O3 C4 113.6(8)
O3 C5 C6 111.8(9)
O3 C5 H5A 109.3
C6 C5 H5A 109.3
O3 C5 H5B 109.3
C6 C5 H5B 109.3
H5A C5 H5B 107.9
O4 C6 C5 110.1(8)
O4 C6 H6A 109.6
C5 C6 H6A 109.6
O4 C6 H6B 109.6
C5 C6 H6B 109.6
H6A C6 H6B 108.2
C7 O4 C6 112.1(8)
O4 C7 C8 109.5(7)
O4 C7 H7A 109.8
C8 C7 H7A 109.8
O4 C7 H7B 109.8
C8 C7 H7B 109.8
H7A C7 H7B 108.2
O5 C8 C7 108.7(7)
O5 C8 H8A 110.0
C7 C8 H8A 110.0
O5 C8 H8B 110.0
C7 C8 H8B 110.0
H8A C8 H8B 108.3
C9 O5 C8 111.5(7)
O5 C9 C10 107.0(6)
O5 C9 H9A 110.3
C10 C9 H9A 110.3
O5 C9 H9B 110.3
C10 C9 H9B 110.3
H9A C9 H9B 108.6
O6 C10 C9 112.6(6)
O6 C10 H10A 109.1
C9 C10 H10A 109.1
O6 C10 H10B 109.1
C9 C10 H10B 109.1
H10A C10 H10B 107.8
C11 O6 C10 112.8(6)
O6 C11 C12 109.4(6)
O6 C11 H11A 109.8
C12 C11 H11A 109.8
O6 C11 H11B 109.8
C12 C11 H11B 109.8
H11A C11 H11B 108.2
O1 C12 C11 110.5(6)
O1 C12 H12A 109.6
C11 C12 H12A 109.6
O1 C12 H12B 109.6
C11 C12 H12B 109.6
H12A C12 H12B 108.1

loop_
_geom_bond_atom_site_label_1
_geom_bond_atom_site_label_2
_geom_bond_distance
P1 O10 1.456(6)
P1 O8 1.471(6)
P1 O7 1.493(5)
P1 O9 1.524(7)
O1 C1 1.393(9)
O1 C12 1.425(9)
C1 C2 1.472(12)
C1 H1A 0.9700
C1 H1B 0.9700
C2 O2 1.451(11)
C2 H2A 0.9700
C2 H2B 0.9700
O2 C3 1.408(10)
C3 C4 1.492(17)
C3 H3A 0.9700
C3 H3B 0.9700
C4 O3 1.430(12)
C4 H4A 0.9700
C4 H4B 0.9700
O3 C5 1.403(13)
C5 C6 1.466(16)
C5 H5A 0.9700
C5 H5B 0.9700
C6 O4 1.438(12)
C6 H6A 0.9700
C6 H6B 0.9700
O4 C7 1.402(11)
C7 C8 1.459(14)
C7 H7A 0.9700
C7 H7B 0.9700
C8 O5 1.429(10)
C8 H8A 0.9700
C8 H8B 0.9700
O5 C9 1.415(10)
C9 C10 1.456(13)
C9 H9A 0.9700
C9 H9B 0.9700
C10 O6 1.432(9)
C10 H10A 0.9700
C10 H10B 0.9700
O6 C11 1.404(10)
C11 C12 1.445(11)
C11 H11A 0.9700
C11 H11B 0.9700
C12 H12A 0.9700
C12 H12B 0.9700
